data_7026119
loop_
_publ_author_name
'Garc\'ia-Fern\'andez, Almudena'
'D\'iez, Josefina'
'Manteca, Angel'
'S\'anchez, Jes\'us'
'Garc\'ia-Navas, R\'osula'
'Sierra, Beatriz G.'
'Mollinedo, Faustino'
'Gamasa, M. Pilar'
'Lastra, Elena'

_publ_section_title
;
 Antitumor activity of new hydridotris(pyrazolyl)borate ruthenium(II)
 complexes containing the phosphanes PTA and 1-CH3-PTA.
;
_journal_issue 42
_journal_name_full 'Dalton transactions (Cambridge, England : 2003)'
_journal_page_first 10186
_journal_page_last 10196
_journal_paper_doi 10.1039/c0dt00206b
_journal_volume 39
_journal_year 2010
_chemical_compound_source synthesis
_chemical_formula_moiety 'C24 H36 B Cl N9 P2 Ru, C F3 O3 S, 2(C2 H3 N)'
_chemical_formula_sum 'C29 H42 B Cl F3 N11 O3 P2 Ru S'
_chemical_formula_weight 891.07
_chemical_name_systematic
;
?
;
_space_group_IT_number 2
_symmetry_cell_setting triclinic
_symmetry_Int_Tables_number 2
_symmetry_space_group_name_Hall '-P 1'
_symmetry_space_group_name_H-M 'P -1'
_atom_sites_solution_hydrogens geom
_atom_sites_solution_primary direct
_atom_sites_solution_secondary difmap
_audit_creation_method SHELXL-97
_cell_angle_alpha 62.978(4)
_cell_angle_beta 76.385(3)
_cell_angle_gamma 76.013(4)
_cell_formula_units_Z 2
_cell_length_a 11.8579(10)
_cell_length_b 13.2648(1)
_cell_length_c 14.3777(1)
_cell_measurement_reflns_used 6894
_cell_measurement_temperature 150(2)
_cell_measurement_theta_max 25.350
_cell_measurement_theta_min 1.018
_cell_volume 1934.15(18)
_computing_cell_refinement 'HKL Scalepack (Otwinowki & Minor 1997)'
_computing_data_collection 'Collect (Bruker, 2004)'
_computing_data_reduction 'HKL Denzo and scalepack (Otwinowski & Minor 1997)'
_computing_molecular_graphics 'PLATON (Spek, 2007)'
_computing_publication_material 'WinGX publication routines (Farrugia, 1999)'
_computing_structure_refinement 'SHELXL-97 (Sheldrick, 1997)'
_computing_structure_solution 'DIRDIF, 1999'
_diffrn_ambient_temperature 150(2)
_diffrn_detector_area_resol_mean 9
_diffrn_measured_fraction_theta_full 0.972
_diffrn_measured_fraction_theta_max 0.972
_diffrn_measurement_device '95mm CCD camera on \k-goniostat'
_diffrn_measurement_device_type KappaCCD
_diffrn_measurement_method '\f and \w scan'
_diffrn_radiation_monochromator 'horizonally mounted graphite crystal'
_diffrn_radiation_source 'fine-focus sealed tube'
_diffrn_radiation_type MoK\a
_diffrn_radiation_wavelength 0.71073
_diffrn_reflns_av_R_equivalents 0.0258
_diffrn_reflns_av_sigmaI/netI 0.0280
_diffrn_reflns_limit_h_max 14
_diffrn_reflns_limit_h_min -13
_diffrn_reflns_limit_k_max 15
_diffrn_reflns_limit_k_min -13
_diffrn_reflns_limit_l_max 17
_diffrn_reflns_limit_l_min 0
_diffrn_reflns_number 30790
_diffrn_reflns_theta_full 25.24
_diffrn_reflns_theta_max 25.24
_diffrn_reflns_theta_min 1.61
_diffrn_standards_number 0
_exptl_absorpt_coefficient_mu 0.673
_exptl_absorpt_correction_T_max 1.070
_exptl_absorpt_correction_T_min 0.959
_exptl_absorpt_correction_type multi-scan
_exptl_absorpt_process_details
;
R.H. Blessing, Acta Cryst. (1995), A51, 33-38
;
_exptl_crystal_colour yellow
_exptl_crystal_density_diffrn 1.530
_exptl_crystal_density_method 'not measured'
_exptl_crystal_description prism
_exptl_crystal_F_000 912
_exptl_crystal_size_max 0.27
_exptl_crystal_size_mid 0.25
_exptl_crystal_size_min 0.2
_refine_diff_density_max 1.109
_refine_diff_density_min -1.140
_refine_diff_density_rms 0.192
_refine_ls_extinction_method none
_refine_ls_goodness_of_fit_ref 1.209
_refine_ls_hydrogen_treatment mixed
_refine_ls_matrix_type full
_refine_ls_number_parameters 593
_refine_ls_number_reflns 6808
_refine_ls_number_restraints 0
_refine_ls_restrained_S_all 1.209
_refine_ls_R_factor_all 0.0424
_refine_ls_R_factor_gt 0.0354
_refine_ls_shift/su_max 0.002
_refine_ls_shift/su_mean 0.000
_refine_ls_structure_factor_coef Fsqd
_refine_ls_weighting_details 'calc w=1/[\s^2^(Fo^2^)+(0.0764P)^2^+1.1361P] where P=(Fo^2^+2Fc^2^)/3'
_refine_ls_weighting_scheme calc
_refine_ls_wR_factor_gt 0.1000
_refine_ls_wR_factor_ref 0.1237
_reflns_number_gt 6123
_reflns_number_total 6808
_reflns_threshold_expression >2sigma(I)
_cod_data_source_file c0dt00206b.txt
_cod_data_source_block 2c
_cod_depositor_comments
;
The following automatic conversions were performed:

'_symmetry_cell_setting' value 'Triclinic' changed to 'triclinic'
according to /home/saulius/struct/CIF-dictionaries/cif_core.dic
dictionary named 'cif_core.dic' version 2.4.2 from
2011-04-26.

'_exptl_absorpt_correction_type' value 'Multi-scan'
changed to 'multi-scan' according to
/home/saulius/struct/CIF-dictionaries/cif_core.dic dictionary named
'cif_core.dic' version 2.4.2 from 2011-04-26.

Automatic conversion script
Id: cif_fix_values 1891 2012-01-12 08:04:46Z andrius 
;
_cod_original_cell_volume 1934.15(16)
_cod_database_code 7026119

loop_
_symmetry_equiv_pos_as_xyz
'x, y, z'
'-x, -y, -z'

loop_
_atom_site_label
_atom_site_type_symbol
_atom_site_fract_x
_atom_site_fract_y
_atom_site_fract_z
_atom_site_U_iso_or_equiv
_atom_site_adp_type
_atom_site_occupancy
_atom_site_symmetry_multiplicity
_atom_site_calc_flag
_atom_site_refinement_flags
C1 C 1.0530(2) 1.3116(2) -0.0256(2) 0.0209(6) Uani 1 1 d .
C2 C 1.1253(2) 1.1549(3) 0.1694(2) 0.0244(6) Uani 1 1 d .
C3 C 1.0145(2) 1.0871(2) 0.0616(2) 0.0237(6) Uani 1 1 d .
C4 C 1.2615(2) 1.2259(3) 0.0076(2) 0.0253(6) Uani 1 1 d .
C5 C 1.2236(3) 1.0345(3) 0.0786(3) 0.0271(6) Uani 1 1 d .
C6 C 1.1646(3) 1.1618(3) -0.0874(2) 0.0244(6) Uani 1 1 d .
C7 C 1.2156(3) 1.3564(3) -0.1737(3) 0.0303(7) Uani 1 1 d .
C8 C 0.7124(3) 1.0719(3) 0.1493(4) 0.0463(10) Uani 1 1 d .
H8A H 0.6451 1.0639 0.1259 0.069 Uiso 1 1 calc R
H8B H 0.7147 1.0191 0.2237 0.069 Uiso 1 1 calc R
H8C H 0.7851 1.0539 0.1067 0.069 Uiso 1 1 calc R
C9 C 0.6815(3) 1.2984(4) -0.0051(3) 0.0482(10) Uani 1 1 d .
H9A H 0.6188 1.2733 -0.0195 0.072 Uiso 1 1 calc R
H9B H 0.7554 1.2846 -0.0485 0.072 Uiso 1 1 calc R
H9C H 0.6612 1.3804 -0.0221 0.072 Uiso 1 1 calc R
C10 C 0.5481(3) 1.2320(3) 0.2024(2) 0.0264(6) Uani 1 1 d .
C11 C 0.5282(3) 1.1671(3) 0.3112(3) 0.0344(7) Uani 1 1 d .
C12 C 0.4162(3) 1.1746(3) 0.3669(3) 0.0444(9) Uani 1 1 d .
C13 C 0.3240(3) 1.2487(3) 0.3152(3) 0.0446(9) Uani 1 1 d .
C14 C 0.3432(3) 1.3143(3) 0.2084(3) 0.0413(8) Uani 1 1 d .
C15 C 0.4547(3) 1.3060(3) 0.1517(3) 0.0342(7) Uani 1 1 d .
C16 C 0.8725(3) 1.0088(3) 0.3462(3) 0.0321(7) Uani 1 1 d .
C17 C 0.8779(3) 0.9425(3) 0.4526(3) 0.0401(8) Uani 1 1 d .
C18 C 0.8515(3) 1.0185(3) 0.4969(3) 0.0371(8) Uani 1 1 d .
C19 C 1.0132(3) 1.4035(2) 0.2112(3) 0.0245(6) Uani 1 1 d .
C20 C 1.0393(3) 1.4281(3) 0.2877(3) 0.0311(7) Uani 1 1 d .
C21 C 0.9718(3) 1.3662(3) 0.3792(3) 0.0289(7) Uani 1 1 d .
C22 C 0.5969(3) 1.4240(3) 0.2535(3) 0.0280(6) Uani 1 1 d .
C23 C 0.5387(3) 1.4451(3) 0.3404(3) 0.0373(8) Uani 1 1 d .
C24 C 0.6046(3) 1.3738(3) 0.4194(3) 0.0351(7) Uani 1 1 d .
C25 C 0.7471(3) 0.3222(3) 0.7213(2) 0.0312(7) Uani 1 1 d .
C26 C 0.2226(4) 0.3942(4) 0.5194(4) 0.0694(14) Uani 1 1 d .
H26A H 0.2496 0.4053 0.4460 0.104 Uiso 1 1 calc R
H26B H 0.2471 0.4525 0.5312 0.104 Uiso 1 1 calc R
H26C H 0.1367 0.4013 0.5337 0.104 Uiso 1 1 calc R
C27 C 0.2726(4) 0.2828(4) 0.5886(3) 0.0534(10) Uani 1 1 d .
C28 C 0.5953(4) 0.0657(4) 0.7048(3) 0.0560(10) Uani 1 1 d .
H28A H 0.6669 0.1008 0.6790 0.084 Uiso 1 1 calc R
H28B H 0.5486 0.0952 0.6473 0.084 Uiso 1 1 calc R
H28C H 0.6165 -0.0176 0.7303 0.084 Uiso 1 1 calc R
C29 C 0.5274(3) 0.0932(4) 0.7900(3) 0.0482(9) Uani 1 1 d .
N1 N 1.1728(2) 1.2656(2) -0.06984(19) 0.0224(5) Uani 1 1 d .
N2 N 1.2331(2) 1.1282(2) 0.10301(19) 0.0252(5) Uani 1 1 d .
N3 N 1.1355(2) 1.0673(2) 0.0094(2) 0.0249(5) Uani 1 1 d .
N4 N 0.8442(2) 1.1194(2) 0.32659(19) 0.0242(5) Uani 1 1 d .
N5 N 0.8313(2) 1.1257(2) 0.42103(19) 0.0277(5) Uani 1 1 d .
N6 N 0.9350(2) 1.3318(2) 0.25302(18) 0.0204(5) Uani 1 1 d .
N7 N 0.9096(2) 1.3085(2) 0.35846(19) 0.0253(5) Uani 1 1 d .
N8 N 0.6903(2) 1.3443(2) 0.27816(18) 0.0220(5) Uani 1 1 d .
N9 N 0.6957(2) 1.3128(2) 0.38193(19) 0.0267(5) Uani 1 1 d .
N10 N 0.3103(6) 0.1947(5) 0.6415(5) 0.1090(19) Uani 1 1 d .
N11 N 0.4752(3) 0.1139(4) 0.8572(4) 0.0725(13) Uani 1 1 d .
O1 O 0.9269(2) 0.2498(3) 0.8140(2) 0.0623(9) Uani 1 1 d .
O2 O 0.9530(2) 0.3584(3) 0.6236(2) 0.0526(7) Uani 1 1 d .
O3 O 0.9102(3) 0.1642(2) 0.7021(2) 0.0565(8) Uani 1 1 d .
F1 F 0.72322(18) 0.41652(16) 0.73799(16) 0.0411(5) Uani 1 1 d .
F2 F 0.68388(18) 0.24595(19) 0.79950(18) 0.0474(5) Uani 1 1 d .
F3 F 0.7076(2) 0.3493(2) 0.63178(18) 0.0519(6) Uani 1 1 d .
P1 P 0.99291(6) 1.20518(6) 0.10341(5) 0.01842(17) Uani 1 1 d .
P2 P 0.69809(6) 1.21881(7) 0.13340(6) 0.02517(19) Uani 1 1 d .
Cl1 Cl 0.81259(6) 1.45922(6) 0.04179(5) 0.02532(17) Uani 1 1 d .
Ru1 Ru 0.829749(17) 1.271967(17) 0.190527(16) 0.01831(11) Uani 1 1 d .
B1 B 0.8081(3) 1.2409(3) 0.4281(3) 0.0277(7) Uani 1 1 d .
S1 S 0.90306(7) 0.26684(7) 0.71422(6) 0.0347(2) Uani 1 1 d .
H1A H 0.999(3) 1.330(3) -0.076(3) 0.038(10) Uiso 1 1 d .
H1B H 1.061(3) 1.380(3) -0.018(2) 0.023(8) Uiso 1 1 d .
H1B1 H 0.804(3) 1.220(3) 0.522(2) 0.024(8) Uiso 1 1 d .
H2A H 1.114(3) 1.085(3) 0.234(3) 0.024(8) Uiso 1 1 d .
H2B H 1.140(3) 1.210(3) 0.191(2) 0.024(8) Uiso 1 1 d .
H3A H 1.002(3) 1.013(3) 0.125(3) 0.028(8) Uiso 1 1 d .
H3B H 0.958(3) 1.102(2) 0.015(2) 0.014(7) Uiso 1 1 d .
H4A H 1.262(3) 1.293(3) 0.021(3) 0.028(8) Uiso 1 1 d .
H4B H 1.339(3) 1.205(3) -0.038(3) 0.029(8) Uiso 1 1 d .
H5A H 1.201(3) 0.973(3) 0.142(3) 0.040(10) Uiso 1 1 d .
H5B H 1.295(3) 1.016(3) 0.041(3) 0.027(8) Uiso 1 1 d .
H6A H 1.237(3) 1.142(3) -0.123(2) 0.017(7) Uiso 1 1 d .
H7A H 1.223(3) 1.414(3) -0.163(3) 0.034(10) Uiso 1 1 d .
H7B H 1.292(3) 1.323(3) -0.199(3) 0.028(8) Uiso 1 1 d .
H7C H 1.155(3) 1.377(3) -0.224(3) 0.027(8) Uiso 1 1 d .
H11 H 0.587(3) 1.124(3) 0.341(3) 0.035(10) Uiso 1 1 d .
H12 H 0.406(4) 1.136(4) 0.436(4) 0.060(13) Uiso 1 1 d .
H13 H 0.243(4) 1.265(4) 0.354(4) 0.066(13) Uiso 1 1 d .
H14 H 0.281(4) 1.365(3) 0.178(3) 0.044(11) Uiso 1 1 d .
H15 H 0.462(4) 1.350(4) 0.076(4) 0.058(12) Uiso 1 1 d .
H16 H 0.891(3) 0.980(3) 0.294(3) 0.037(10) Uiso 1 1 d .
H17 H 0.896(4) 0.863(4) 0.480(4) 0.066(14) Uiso 1 1 d .
H18 H 0.850(3) 1.010(3) 0.560(3) 0.023(8) Uiso 1 1 d .
H19 H 1.044(3) 1.424(3) 0.146(3) 0.023(8) Uiso 1 1 d .
H20 H 1.090(4) 1.480(4) 0.278(3) 0.048(11) Uiso 1 1 d .
H21 H 0.964(3) 1.361(3) 0.448(3) 0.032(9) Uiso 1 1 d .
H22 H 0.580(3) 1.458(3) 0.185(3) 0.034(9) Uiso 1 1 d .
H23 H 0.465(4) 1.495(4) 0.343(3) 0.048(11) Uiso 1 1 d .
H24 H 0.595(3) 1.363(3) 0.488(3) 0.041(10) Uiso 1 1 d .
H6B H 1.109(3) 1.184(3) -0.129(3) 0.021(8) Uiso 1 1 d .

loop_
_atom_site_aniso_label
_atom_site_aniso_U_11
_atom_site_aniso_U_22
_atom_site_aniso_U_33
_atom_site_aniso_U_23
_atom_site_aniso_U_13
_atom_site_aniso_U_12
C1 0.0207(14) 0.0182(13) 0.0235(14) -0.0112(11) -0.0002(11) -0.0005(11)
C2 0.0210(14) 0.0266(15) 0.0250(15) -0.0110(13) -0.0041(11) -0.0017(11)
C3 0.0200(14) 0.0233(14) 0.0326(16) -0.0172(13) 0.0001(12) -0.0043(11)
C4 0.0180(14) 0.0287(15) 0.0332(16) -0.0166(13) -0.0048(12) -0.0024(11)
C5 0.0220(15) 0.0235(15) 0.0356(17) -0.0150(14) -0.0030(13) 0.0007(12)
C6 0.0229(15) 0.0276(15) 0.0285(15) -0.0193(13) -0.0014(13) -0.0008(12)
C7 0.0326(17) 0.0253(16) 0.0287(16) -0.0120(13) 0.0062(13) -0.0064(13)
C8 0.0287(17) 0.051(2) 0.081(3) -0.051(2) 0.0067(17) -0.0106(16)
C9 0.0360(19) 0.089(3) 0.0331(18) -0.032(2) 0.0010(15) -0.0256(19)
C10 0.0219(14) 0.0317(16) 0.0319(16) -0.0192(13) 0.0019(12) -0.0087(12)
C11 0.0286(17) 0.0344(17) 0.0391(19) -0.0166(15) 0.0009(14) -0.0064(14)
C12 0.043(2) 0.046(2) 0.040(2) -0.0203(18) 0.0111(17) -0.0128(17)
C13 0.0247(17) 0.054(2) 0.058(2) -0.033(2) 0.0107(16) -0.0094(16)
C14 0.0251(16) 0.048(2) 0.058(2) -0.0299(19) -0.0065(16) -0.0019(15)
C15 0.0290(16) 0.0441(19) 0.0362(18) -0.0212(16) -0.0036(14) -0.0100(14)
C16 0.0311(16) 0.0233(15) 0.0362(18) -0.0116(14) 0.0039(13) -0.0050(12)
C17 0.043(2) 0.0228(16) 0.0371(18) -0.0025(14) 0.0021(15) -0.0028(14)
C18 0.0348(18) 0.0390(19) 0.0219(17) -0.0024(14) -0.0010(13) -0.0028(14)
C19 0.0214(14) 0.0217(14) 0.0302(16) -0.0114(12) -0.0041(12) -0.0014(11)
C20 0.0280(16) 0.0296(16) 0.0446(19) -0.0215(15) -0.0102(14) -0.0030(13)
C21 0.0248(15) 0.0365(17) 0.0326(17) -0.0216(14) -0.0102(13) 0.0026(12)
C22 0.0232(15) 0.0292(15) 0.0379(18) -0.0214(14) -0.0066(13) 0.0016(12)
C23 0.0234(16) 0.046(2) 0.049(2) -0.0322(17) -0.0051(14) 0.0069(14)
C24 0.0242(15) 0.053(2) 0.0353(18) -0.0307(16) 0.0020(13) -0.0010(14)
C25 0.0364(17) 0.0310(16) 0.0321(17) -0.0178(14) -0.0124(13) 0.0010(13)
C26 0.056(3) 0.058(3) 0.061(3) 0.000(2) -0.005(2) -0.006(2)
C27 0.061(3) 0.051(2) 0.044(2) -0.0158(19) -0.0102(19) -0.008(2)
C28 0.056(2) 0.059(3) 0.055(2) -0.032(2) -0.004(2) 0.001(2)
C29 0.0296(18) 0.058(2) 0.069(3) -0.039(2) 0.0039(18) -0.0126(17)
N1 0.0200(12) 0.0216(12) 0.0259(12) -0.0132(10) 0.0030(9) -0.0033(9)
N2 0.0179(11) 0.0275(13) 0.0300(13) -0.0139(11) -0.0022(10) -0.0010(9)
N3 0.0212(12) 0.0234(12) 0.0324(13) -0.0165(11) 0.0009(10) -0.0026(10)
N4 0.0205(12) 0.0279(13) 0.0232(12) -0.0113(10) 0.0011(9) -0.0048(10)
N5 0.0259(13) 0.0318(14) 0.0196(12) -0.0077(10) 0.0002(10) -0.0043(10)
N6 0.0219(12) 0.0229(12) 0.0195(11) -0.0120(10) -0.0013(9) -0.0043(9)
N7 0.0223(12) 0.0311(13) 0.0254(13) -0.0156(11) -0.0028(10) -0.0022(10)
N8 0.0216(12) 0.0239(12) 0.0220(12) -0.0128(10) -0.0010(9) -0.0018(9)
N9 0.0219(12) 0.0350(14) 0.0270(13) -0.0182(11) -0.0011(10) -0.0029(10)
N10 0.130(5) 0.073(3) 0.093(4) -0.010(3) -0.045(4) 0.015(3)
N11 0.0351(19) 0.119(4) 0.096(3) -0.079(3) 0.013(2) -0.022(2)
O1 0.0329(14) 0.110(3) 0.0361(14) -0.0301(16) -0.0122(11) 0.0089(15)
O2 0.0500(16) 0.0601(17) 0.0405(14) -0.0167(13) 0.0081(12) -0.0196(13)
O3 0.0629(18) 0.0373(14) 0.0484(16) -0.0162(12) 0.0017(13) 0.0154(13)
F1 0.0531(12) 0.0315(10) 0.0433(11) -0.0220(9) -0.0148(9) 0.0056(9)
F2 0.0373(11) 0.0507(12) 0.0605(14) -0.0310(11) 0.0045(10) -0.0138(10)
F3 0.0540(13) 0.0643(14) 0.0527(13) -0.0379(12) -0.0314(11) 0.0139(11)
P1 0.0175(3) 0.0175(3) 0.0214(4) -0.0103(3) -0.0009(3) -0.0022(3)
P2 0.0209(4) 0.0334(4) 0.0293(4) -0.0206(3) 0.0021(3) -0.0088(3)
Cl1 0.0278(4) 0.0201(3) 0.0247(4) -0.0078(3) -0.0039(3) -0.0011(3)
Ru1 0.01795(15) 0.01807(16) 0.02067(16) -0.01069(11) -0.00091(10) -0.00252(10)
B1 0.0249(17) 0.0362(19) 0.0211(16) -0.0133(14) 0.0014(13) -0.0049(14)
S1 0.0291(4) 0.0412(5) 0.0257(4) -0.0112(3) -0.0042(3) 0.0028(3)

loop_
_atom_type_symbol
_atom_type_description
_atom_type_scat_dispersion_real
_atom_type_scat_dispersion_imag
_atom_type_scat_source
C C 0.0033 0.0016 'International Tables Vol C Tables 4.2.6.8 and 6.1.1.4'
H H 0.0000 0.0000 'International Tables Vol C Tables 4.2.6.8 and 6.1.1.4'
N N 0.0061 0.0033 'International Tables Vol C Tables 4.2.6.8 and 6.1.1.4'
O O 0.0106 0.0060 'International Tables Vol C Tables 4.2.6.8 and 6.1.1.4'
F F 0.0171 0.0103 'International Tables Vol C Tables 4.2.6.8 and 6.1.1.4'
P P 0.1023 0.0942 'International Tables Vol C Tables 4.2.6.8 and 6.1.1.4'
Cl Cl 0.1484 0.1585 'International Tables Vol C Tables 4.2.6.8 and 6.1.1.4'
Ru Ru -1.2594 0.8363 'International Tables Vol C Tables 4.2.6.8 and 6.1.1.4'
B B 0.0013 0.0007 'International Tables Vol C Tables 4.2.6.8 and 6.1.1.4'
S S 0.1246 0.1234 'International Tables Vol C Tables 4.2.6.8 and 6.1.1.4'

loop_
_geom_angle_atom_site_label_1
_geom_angle_atom_site_label_2
_geom_angle_atom_site_label_3
_geom_angle
N1 C1 P1 112.82(18)
N1 C1 H1A 107(2)
P1 C1 H1A 107(2)
N1 C1 H1B 107.7(18)
P1 C1 H1B 109.4(18)
H1A C1 H1B 113(3)
N2 C2 P1 113.0(2)
N2 C2 H2A 108.0(19)
P1 C2 H2A 108.6(19)
N2 C2 H2B 107.7(19)
P1 C2 H2B 112.5(19)
H2A C2 H2B 107(3)
N3 C3 P1 111.90(19)
N3 C3 H3A 105.9(19)
P1 C3 H3A 110.5(19)
N3 C3 H3B 109.8(16)
P1 C3 H3B 111.6(17)
H3A C3 H3B 107(2)
N2 C4 N1 112.2(2)
N2 C4 H4A 111.9(19)
N1 C4 H4A 106(2)
N2 C4 H4B 111.2(18)
N1 C4 H4B 100.7(18)
H4A C4 H4B 114(3)
N3 C5 N2 112.8(2)
N3 C5 H5A 107(2)
N2 C5 H5A 109(2)
N3 C5 H5B 105(2)
N2 C5 H5B 109(2)
H5A C5 H5B 114(3)
N3 C6 N1 111.8(2)
N3 C6 H6A 110.6(18)
N1 C6 H6A 107.8(18)
N3 C6 H6B 110(2)
N1 C6 H6B 108(2)
H6A C6 H6B 109(3)
N1 C7 H7A 108(2)
N1 C7 H7B 107(2)
H7A C7 H7B 110(3)
N1 C7 H7C 106.7(18)
H7A C7 H7C 114(3)
H7B C7 H7C 111(3)
P2 C8 H8A 109.5
P2 C8 H8B 109.5
H8A C8 H8B 109.5
P2 C8 H8C 109.5
H8A C8 H8C 109.5
H8B C8 H8C 109.5
P2 C9 H9A 109.5
P2 C9 H9B 109.5
H9A C9 H9B 109.5
P2 C9 H9C 109.5
H9A C9 H9C 109.5
H9B C9 H9C 109.5
C15 C10 C11 118.9(3)
C15 C10 P2 122.9(2)
C11 C10 P2 118.2(2)
C12 C11 C10 120.3(3)
C12 C11 H11 122(3)
C10 C11 H11 118(3)
C13 C12 C11 120.2(4)
C13 C12 H12 120(3)
C11 C12 H12 119(3)
C14 C13 C12 119.9(3)
C14 C13 H13 117(3)
C12 C13 H13 123(3)
C13 C14 C15 120.4(3)
C13 C14 H14 117(3)
C15 C14 H14 123(3)
C10 C15 C14 120.4(3)
C10 C15 H15 123(3)
C14 C15 H15 117(3)
N4 C16 C17 110.4(3)
N4 C16 H16 124(2)
C17 C16 H16 125(2)
C18 C17 C16 105.1(3)
C18 C17 H17 134(3)
C16 C17 H17 121(3)
N5 C18 C17 109.2(3)
N5 C18 H18 119(2)
C17 C18 H18 132(2)
N6 C19 C20 111.0(3)
N6 C19 H19 120(2)
C20 C19 H19 129(2)
C21 C20 C19 104.5(3)
C21 C20 H20 128(2)
C19 C20 H20 128(2)
N7 C21 C20 109.1(3)
N7 C21 H21 121(2)
C20 C21 H21 130(2)
N8 C22 C23 110.8(3)
N8 C22 H22 120(2)
C23 C22 H22 130(2)
C24 C23 C22 104.5(3)
C24 C23 H23 129(2)
C22 C23 H23 126(2)
N9 C24 C23 109.0(3)
N9 C24 H24 120(3)
C23 C24 H24 131(2)
F1 C25 F2 107.3(3)
F1 C25 F3 107.2(3)
F2 C25 F3 107.3(3)
F1 C25 S1 111.5(2)
F2 C25 S1 111.8(2)
F3 C25 S1 111.6(2)
C27 C26 H26A 109.5
C27 C26 H26B 109.5
H26A C26 H26B 109.5
C27 C26 H26C 109.5
H26A C26 H26C 109.5
H26B C26 H26C 109.5
N10 C27 C26 178.2(6)
C29 C28 H28A 109.5
C29 C28 H28B 109.5
H28A C28 H28B 109.5
C29 C28 H28C 109.5
H28A C28 H28C 109.5
H28B C28 H28C 109.5
N11 C29 C28 179.2(6)
C7 N1 C1 109.6(2)
C7 N1 C6 108.5(2)
C1 N1 C6 110.1(2)
C7 N1 C4 110.0(2)
C1 N1 C4 110.8(2)
C6 N1 C4 107.7(2)
C4 N2 C5 110.2(2)
C4 N2 C2 112.8(2)
C5 N2 C2 110.8(2)
C6 N3 C5 109.9(2)
C6 N3 C3 113.3(2)
C5 N3 C3 112.6(2)
C16 N4 N5 106.8(2)
C16 N4 Ru1 134.8(2)
N5 N4 Ru1 118.21(18)
C18 N5 N4 108.4(3)
C18 N5 B1 129.7(3)
N4 N5 B1 121.7(2)
C19 N6 N7 106.2(2)
C19 N6 Ru1 135.0(2)
N7 N6 Ru1 118.02(17)
C21 N7 N6 109.3(2)
C21 N7 B1 130.3(3)
N6 N7 B1 119.7(2)
C22 N8 N9 106.8(2)
C22 N8 Ru1 134.4(2)
N9 N8 Ru1 118.65(17)
C24 N9 N8 108.8(2)
C24 N9 B1 130.2(3)
N8 N9 B1 119.4(2)
C1 P1 C2 98.69(13)
C1 P1 C3 96.23(13)
C2 P1 C3 96.93(14)
C1 P1 Ru1 116.14(9)
C2 P1 Ru1 114.80(10)
C3 P1 Ru1 128.57(9)
C9 P2 C8 100.9(2)
C9 P2 C10 103.88(16)
C8 P2 C10 98.37(15)
C9 P2 Ru1 116.31(12)
C8 P2 Ru1 121.11(13)
C10 P2 Ru1 113.44(10)
N4 Ru1 N8 89.08(9)
N4 Ru1 N6 86.46(9)
N8 Ru1 N6 81.68(9)
N4 Ru1 P1 91.25(7)
N8 Ru1 P1 172.61(7)
N6 Ru1 P1 90.97(6)
N4 Ru1 P2 94.03(7)
N8 Ru1 P2 91.34(7)
N6 Ru1 P2 172.99(6)
P1 Ru1 P2 96.01(3)
N4 Ru1 Cl1 174.67(7)
N8 Ru1 Cl1 87.29(7)
N6 Ru1 Cl1 89.15(6)
P1 Ru1 Cl1 91.84(3)
P2 Ru1 Cl1 89.96(3)
N5 B1 N9 109.8(3)
N5 B1 N7 108.8(2)
N9 B1 N7 106.5(2)
N5 B1 H1B1 107.2(15)
N9 B1 H1B1 113.8(15)
N7 B1 H1B1 110.6(15)
O3 S1 O1 115.06(19)
O3 S1 O2 115.53(17)
O1 S1 O2 115.5(2)
O3 S1 C25 103.24(16)
O1 S1 C25 102.01(15)
O2 S1 C25 102.62(16)

loop_
_geom_bond_atom_site_label_1
_geom_bond_atom_site_label_2
_geom_bond_distance
C1 N1 1.517(3)
C1 P1 1.851(3)
C1 H1A 0.99(4)
C1 H1B 1.00(3)
C2 N2 1.478(4)
C2 P1 1.852(3)
C2 H2A 0.98(3)
C2 H2B 0.98(3)
C3 N3 1.476(4)
C3 P1 1.863(3)
C3 H3A 1.01(3)
C3 H3B 0.99(3)
C4 N2 1.433(4)
C4 N1 1.541(4)
C4 H4A 0.99(4)
C4 H4B 1.06(3)
C5 N3 1.465(4)
C5 N2 1.470(4)
C5 H5A 0.94(4)
C5 H5B 0.94(4)
C6 N3 1.423(4)
C6 N1 1.536(4)
C6 H6A 0.94(3)
C6 H6B 0.90(3)
C7 N1 1.498(4)
C7 H7A 0.88(4)
C7 H7B 0.98(4)
C7 H7C 1.04(3)
C8 P2 1.825(4)
C8 H8A 0.9800
C8 H8B 0.9800
C8 H8C 0.9800
C9 P2 1.814(4)
C9 H9A 0.9800
C9 H9B 0.9800
C9 H9C 0.9800
C10 C15 1.388(5)
C10 C11 1.395(5)
C10 P2 1.831(3)
C11 C12 1.387(5)
C11 H11 0.85(4)
C12 C13 1.383(6)
C12 H12 0.88(5)
C13 C14 1.373(6)
C13 H13 1.01(5)
C14 C15 1.389(5)
C14 H14 0.91(4)
C15 H15 0.97(4)
C16 N4 1.331(4)
C16 C17 1.384(5)
C16 H16 0.95(4)
C17 C18 1.362(5)
C17 H17 0.93(5)
C18 N5 1.349(4)
C18 H18 0.85(3)
C19 N6 1.330(4)
C19 C20 1.395(4)
C19 H19 0.87(3)
C20 C21 1.373(5)
C20 H20 0.97(4)
C21 N7 1.343(4)
C21 H21 0.94(4)
C22 N8 1.322(4)
C22 C23 1.391(5)
C22 H22 0.93(4)
C23 C24 1.371(5)
C23 H23 0.97(4)
C24 N9 1.346(4)
C24 H24 0.92(4)
C25 F1 1.332(4)
C25 F2 1.336(4)
C25 F3 1.337(4)
C25 S1 1.814(3)
C26 C27 1.430(6)
C26 H26A 0.9800
C26 H26B 0.9800
C26 H26C 0.9800
C27 N10 1.115(6)
C28 C29 1.442(6)
C28 H28A 0.9800
C28 H28B 0.9800
C28 H28C 0.9800
C29 N11 1.126(5)
N4 N5 1.369(3)
N4 Ru1 2.085(2)
N5 B1 1.531(5)
N6 N7 1.374(3)
N6 Ru1 2.156(2)
N7 B1 1.547(4)
N8 N9 1.368(3)
N8 Ru1 2.143(2)
N9 B1 1.534(4)
O1 S1 1.433(3)
O2 S1 1.439(3)
O3 S1 1.429(3)
P1 Ru1 2.2662(7)
P2 Ru1 2.2959(8)
Cl1 Ru1 2.4327(7)
B1 H1B1 1.24(3)

loop_
_geom_torsion_atom_site_label_1
_geom_torsion_atom_site_label_2
_geom_torsion_atom_site_label_3
_geom_torsion_atom_site_label_4
_geom_torsion
C15 C10 C11 C12 1.6(5)
P2 C10 C11 C12 179.7(3)
C10 C11 C12 C13 -1.6(6)
C11 C12 C13 C14 0.6(6)
C12 C13 C14 C15 0.5(6)
C11 C10 C15 C14 -0.6(5)
P2 C10 C15 C14 -178.6(3)
C13 C14 C15 C10 -0.5(5)
N4 C16 C17 C18 -0.1(4)
C16 C17 C18 N5 -0.1(4)
N6 C19 C20 C21 0.2(3)
C19 C20 C21 N7 0.0(3)
N8 C22 C23 C24 1.0(4)
C22 C23 C24 N9 -0.8(4)
P1 C1 N1 C7 -179.8(2)
P1 C1 N1 C6 60.9(3)
P1 C1 N1 C4 -58.1(3)
N3 C6 N1 C7 174.3(2)
N3 C6 N1 C1 -65.7(3)
N3 C6 N1 C4 55.2(3)
N2 C4 N1 C7 -171.9(2)
N2 C4 N1 C1 66.7(3)
N2 C4 N1 C6 -53.8(3)
N1 C4 N2 C5 55.5(3)
N1 C4 N2 C2 -68.9(3)
N3 C5 N2 C4 -57.9(3)
N3 C5 N2 C2 67.7(3)
P1 C2 N2 C4 61.9(3)
P1 C2 N2 C5 -62.1(3)
N1 C6 N3 C5 -58.3(3)
N1 C6 N3 C3 68.6(3)
N2 C5 N3 C6 59.3(3)
N2 C5 N3 C3 -68.0(3)
P1 C3 N3 C6 -64.7(3)
P1 C3 N3 C5 60.8(3)
C17 C16 N4 N5 0.2(4)
C17 C16 N4 Ru1 174.9(2)
C17 C18 N5 N4 0.2(4)
C17 C18 N5 B1 -174.6(3)
C16 N4 N5 C18 -0.3(3)
Ru1 N4 N5 C18 -176.0(2)
C16 N4 N5 B1 175.1(3)
Ru1 N4 N5 B1 -0.7(3)
C20 C19 N6 N7 -0.3(3)
C20 C19 N6 Ru1 168.8(2)
C20 C21 N7 N6 -0.1(3)
C20 C21 N7 B1 -170.0(3)
C19 N6 N7 C21 0.2(3)
Ru1 N6 N7 C21 -171.02(19)
C19 N6 N7 B1 171.4(3)
Ru1 N6 N7 B1 0.1(3)
C23 C22 N8 N9 -0.8(4)
C23 C22 N8 Ru1 -175.2(2)
C23 C24 N9 N8 0.3(4)
C23 C24 N9 B1 165.7(3)
C22 N8 N9 C24 0.3(3)
Ru1 N8 N9 C24 175.7(2)
C22 N8 N9 B1 -166.9(3)
Ru1 N8 N9 B1 8.5(3)
N1 C1 P1 C2 46.9(2)
N1 C1 P1 C3 -51.1(2)
N1 C1 P1 Ru1 170.08(15)
N2 C2 P1 C1 -47.4(2)
N2 C2 P1 C3 50.0(2)
N2 C2 P1 Ru1 -171.55(17)
N3 C3 P1 C1 51.0(2)
N3 C3 P1 C2 -48.6(2)
N3 C3 P1 Ru1 -178.17(14)
C15 C10 P2 C9 -10.2(3)
C11 C10 P2 C9 171.8(3)
C15 C10 P2 C8 -113.7(3)
C11 C10 P2 C8 68.3(3)
C15 C10 P2 Ru1 117.0(2)
C11 C10 P2 Ru1 -61.0(3)
C16 N4 Ru1 N8 147.2(3)
N5 N4 Ru1 N8 -38.6(2)
C16 N4 Ru1 N6 -131.1(3)
N5 N4 Ru1 N6 43.1(2)
C16 N4 Ru1 P1 -40.2(3)
N5 N4 Ru1 P1 134.03(19)
C16 N4 Ru1 P2 55.9(3)
N5 N4 Ru1 P2 -129.86(19)
C16 N4 Ru1 Cl1 -165.6(5)
N5 N4 Ru1 Cl1 8.6(8)
C22 N8 Ru1 N4 -151.2(3)
N9 N8 Ru1 N4 34.9(2)
C22 N8 Ru1 N6 122.2(3)
N9 N8 Ru1 N6 -51.6(2)
C22 N8 Ru1 P1 116.1(5)
N9 N8 Ru1 P1 -57.7(6)
C22 N8 Ru1 P2 -57.2(3)
N9 N8 Ru1 P2 128.95(19)
C22 N8 Ru1 Cl1 32.7(3)
N9 N8 Ru1 Cl1 -141.15(19)
C19 N6 Ru1 N4 148.9(3)
N7 N6 Ru1 N4 -43.03(19)
C19 N6 Ru1 N8 -121.5(3)
N7 N6 Ru1 N8 46.56(19)
C19 N6 Ru1 P1 57.7(3)
N7 N6 Ru1 P1 -134.23(18)
C19 N6 Ru1 P2 -116.9(5)
N7 N6 Ru1 P2 51.2(6)
C19 N6 Ru1 Cl1 -34.1(3)
N7 N6 Ru1 Cl1 133.95(18)
C1 P1 Ru1 N4 -169.30(13)
C2 P1 Ru1 N4 -54.96(13)
C3 P1 Ru1 N4 67.61(15)
C1 P1 Ru1 N8 -76.8(5)
C2 P1 Ru1 N8 37.6(5)
C3 P1 Ru1 N8 160.1(5)
C1 P1 Ru1 N6 -82.82(12)
C2 P1 Ru1 N6 31.51(13)
C3 P1 Ru1 N6 154.09(14)
C1 P1 Ru1 P2 96.51(11)
C2 P1 Ru1 P2 -149.15(11)
C3 P1 Ru1 P2 -26.58(13)
C1 P1 Ru1 Cl1 6.35(11)
C2 P1 Ru1 Cl1 120.69(11)
C3 P1 Ru1 Cl1 -116.73(13)
C9 P2 Ru1 N4 -161.66(17)
C8 P2 Ru1 N4 -38.60(17)
C10 P2 Ru1 N4 77.94(13)
C9 P2 Ru1 N8 109.17(17)
C8 P2 Ru1 N8 -127.78(17)
C10 P2 Ru1 N8 -11.23(13)
C9 P2 Ru1 N6 104.6(5)
C8 P2 Ru1 N6 -132.4(5)
C10 P2 Ru1 N6 -15.8(5)
C9 P2 Ru1 P1 -69.97(16)
C8 P2 Ru1 P1 53.09(16)
C10 P2 Ru1 P1 169.63(12)
C9 P2 Ru1 Cl1 21.88(16)
C8 P2 Ru1 Cl1 144.93(16)
C10 P2 Ru1 Cl1 -98.52(12)
C18 N5 B1 N9 -127.8(3)
N4 N5 B1 N9 58.0(3)
C18 N5 B1 N7 116.1(3)
N4 N5 B1 N7 -58.2(3)
C24 N9 B1 N5 134.3(3)
N8 N9 B1 N5 -61.6(3)
C24 N9 B1 N7 -108.0(4)
N8 N9 B1 N7 56.0(3)
C21 N7 B1 N5 -134.0(3)
N6 N7 B1 N5 57.0(3)
C21 N7 B1 N9 107.7(3)
N6 N7 B1 N9 -61.3(3)
F1 C25 S1 O3 177.0(2)
F2 C25 S1 O3 56.9(2)
F3 C25 S1 O3 -63.3(3)
F1 C25 S1 O1 57.3(3)
F2 C25 S1 O1 -62.8(3)
F3 C25 S1 O1 177.1(3)
F1 C25 S1 O2 -62.6(3)
F2 C25 S1 O2 177.3(2)
F3 C25 S1 O2 57.2(3)
